data_1554619
loop_
_publ_author_name
'Phan, Chiuyen'
'Zheng, Ziyang'
'Wang, Jianwei'
'Wang, Qiwen'
'Hu, Xiurong'
'Tang, Guping'
'Bai, Hongzhen'

_publ_section_title
;
 Enhanced antitumour effect for hepatocellular carcinoma in the advanced
 stage using a cyclodextrin-sorafenib-chaperoned inclusion complex.
;
_journal_issue 11
_journal_name_full 'Biomaterials science'
_journal_page_first 4758
_journal_page_last 4768
_journal_paper_doi 10.1039/c9bm01190k
_journal_volume 7
_journal_year 2019
_chemical_absolute_configuration ad
_chemical_formula_moiety 'C42 H68 O35, 8.5(O), 2(C6)'
_chemical_formula_sum 'C54 H48 Cl0 F0 N0 O43.5'
_chemical_formula_weight 1392.93
_space_group_crystal_system monoclinic
_space_group_IT_number 5
_space_group_name_Hall 'C 2y'
_space_group_name_H-M_alt 'C 1 2 1'
_atom_sites_solution_hydrogens geom
_atom_sites_solution_primary dual
_audit_creation_date 2018-11-19
_audit_creation_method
;
Olex2 1.2
(compiled 2018.05.29 svn.r3508 for OlexSys, GUI svn.r5506)
;
_audit_update_record
;
2019-08-26 deposited with the CCDC.	2019-08-28 downloaded from the CCDC.
;
_cell_angle_alpha 90
_cell_angle_beta 109.513(3)
_cell_angle_gamma 90
_cell_formula_units_Z 4
_cell_length_a 19.1281(12)
_cell_length_b 24.4901(12)
_cell_length_c 15.6182(10)
_cell_measurement_reflns_used 9793
_cell_measurement_temperature 293(2)
_cell_measurement_theta_max 67.222
_cell_measurement_theta_min 3.002
_cell_volume 6896.1(7)
_computing_cell_refinement 'PROCESS-AUTO  (Rigaku,2006)'
_computing_data_collection 'PROCESS-AUTO  (Rigaku,2006)'
_computing_data_reduction 'CrystalStructure (Rigaku,2007)'
_computing_molecular_graphics 'Olex2 (Dolomanov et al., 2009)'
_computing_publication_material 'Olex2 (Dolomanov et al., 2009)'
_computing_structure_refinement 'ShelXL (Sheldrick, 2015)'
_computing_structure_solution 'ShelXT (Sheldrick, 2015)'
_diffrn_ambient_temperature 293(2)
_diffrn_detector_area_resol_mean 10.3592
_diffrn_measured_fraction_theta_full 0.988
_diffrn_measured_fraction_theta_max 0.988
_diffrn_measurement_device_type 'Rigaku RAXIS-RAPID'
_diffrn_measurement_method \w
_diffrn_radiation_type CuK\a
_diffrn_radiation_wavelength 1.54184
_diffrn_reflns_av_R_equivalents 0.0480
_diffrn_reflns_av_unetI/netI 0.0471
_diffrn_reflns_Laue_measured_fraction_full 0.988
_diffrn_reflns_Laue_measured_fraction_max 0.988
_diffrn_reflns_limit_h_max 22
_diffrn_reflns_limit_h_min -22
_diffrn_reflns_limit_k_max 28
_diffrn_reflns_limit_k_min -29
_diffrn_reflns_limit_l_max 18
_diffrn_reflns_limit_l_min -18
_diffrn_reflns_number 37689
_diffrn_reflns_point_group_measured_fraction_full 0.968
_diffrn_reflns_point_group_measured_fraction_max 0.968
_diffrn_reflns_theta_full 67.222
_diffrn_reflns_theta_max 67.222
_diffrn_reflns_theta_min 3.002
_exptl_absorpt_coefficient_mu 1.050
_exptl_absorpt_correction_T_max 0.900
_exptl_absorpt_correction_T_min 0.690
_exptl_absorpt_correction_type multi-scan
_exptl_absorpt_process_details 'Higashi, T. (1995)'
_exptl_crystal_colour colorless
_exptl_crystal_density_diffrn 1.342
_exptl_crystal_density_method 'not measured'
_exptl_crystal_description platelet
_exptl_crystal_F_000 2880
_exptl_crystal_size_max 0.40
_exptl_crystal_size_mid 0.37
_exptl_crystal_size_min 0.10
_platon_squeeze_details
;
TITL 2s_a      C 2          R = 0.12
CELL   19.1281   24.4901   15.6182     90.00    109.51     90.00
SPGR C2
# Solvent Accessible Volume =       517
# Electrons Found in S.A.V. =       118
# Note: Atoms in Void as Cxxx and Qxxx all others
C101 1.001 0.500-0.003 !       2.90 eA-3
Q102 0.976 0.272 0.159 !       2.74 eA-3
Q103 0.414 0.060 0.972 !       2.54 eA-3
C104 0.500 0.023 0.497 !       2.33 eA-3
C105 0.499 0.351 0.499 !       1.98 eA-3
C106 0.940 0.006 0.532 !       1.93 eA-3
Q107 0.364 0.288 0.457 !       1.55 eA-3
Q108 0.444 0.467 0.499 !       1.21 eA-3
Q109 0.836 0.447 0.543 !       1.19 eA-3
Q110 1.000 0.031-0.005 !       1.03 eA-3
Q111 0.482 0.336 0.078 !       0.97 eA-3
Q112 0.995 0.351 0.020 !       0.93 eA-3
Q113 0.657 0.401 0.032 !       0.84 eA-3
Q114 0.438 0.405 0.455 !       0.82 eA-3
Q115 0.371 0.348 0.420 !       0.76 eA-3
Q116 0.898 0.351 0.670 !       0.75 eA-3
Q117 0.439 0.305 0.004 !       0.74 eA-3
Q118 0.486 0.404 0.438 !       0.71 eA-3
Q119 0.414 0.193 0.515 !       0.68 eA-3
Q120 0.461 0.338 0.906 !       0.68 eA-3
Q121 0.992 0.411 0.812 !       0.68 eA-3
Q122 0.939 0.043 0.484 !       0.63 eA-3
Q123 0.951 0.058 0.957 !       0.62 eA-3
Q124 0.493 0.424 0.388 !       0.62 eA-3
Q125 0.382 0.382 0.373 !       0.61 eA-3
Q126 0.640 0.460 0.031 !       0.55 eA-3
Q127 0.899 0.437 0.326 !       0.54 eA-3
Q128 0.865 0.026 0.449 !       0.53 eA-3
Q129 0.492 0.157 0.228 !       0.52 eA-3
Q130 0.773 0.281 0.810 !       0.52 eA-3
Q131 0.278 0.241 0.564 !       0.52 eA-3
Q132 0.332 0.280 0.115 !       0.51 eA-3
Q133 0.539 0.461 0.303 !       0.50 eA-3
;
_refine_diff_density_max 1.374
_refine_diff_density_min -0.682
_refine_diff_density_rms 0.110
_refine_ls_abs_structure_details
;
 Flack x determined using 4393 quotients [(I+)-(I-)]/[(I+)+(I-)]
 (Parsons, Flack and Wagner, Acta Cryst. B69 (2013) 249-259).
;
_refine_ls_abs_structure_Flack 0.17(7)
_refine_ls_extinction_method none
_refine_ls_goodness_of_fit_ref 1.290
_refine_ls_hydrogen_treatment constr
_refine_ls_matrix_type full
_refine_ls_number_parameters 875
_refine_ls_number_reflns 11994
_refine_ls_number_restraints 277
_refine_ls_restrained_S_all 1.276
_refine_ls_R_factor_all 0.1025
_refine_ls_R_factor_gt 0.0944
_refine_ls_shift/su_max 0.004
_refine_ls_shift/su_mean 0.000
_refine_ls_structure_factor_coef Fsqd
_refine_ls_weighting_details 'w=1/[\s^2^(Fo^2^)+(0.2000P)^2^] where P=(Fo^2^+2Fc^2^)/3'
_refine_ls_weighting_scheme calc
_refine_ls_wR_factor_gt 0.2731
_refine_ls_wR_factor_ref 0.2855
_reflns_Friedel_coverage 0.911
_reflns_Friedel_fraction_full 0.947
_reflns_Friedel_fraction_max 0.947
_reflns_number_gt 10710
_reflns_number_total 11994
_reflns_threshold_expression 'I > 2\s(I)'
_cod_data_source_file c9bm01190k2.cif
_cod_data_source_block 2s_a_sq
_cod_original_formula_sum 'C54 H48 Cl0 F0 N0 O43.50'
_cod_database_code 1554619
_shelx_shelxl_version_number 2018/3
_shelx_space_group_comment
;
The symmetry employed for this shelxl refinement is uniquely defined
by the following loop, which should always be used as a source of
symmetry information in preference to the above space-group names.
They are only intended as comments.
;
_olex2_refinement_description
;
1. Fixed Uiso
 At 1.2 times of:
  All C(H) groups, All C(H,H) groups
 At 1.5 times of:
  All O(H) groups
2. Rigid bond restraints
 C1_1, C2_1, C3_1, C4_1, C5_1, C6_1, C7_1, C8_1, C9_1, C10_1, C11_1, C12_1
 with sigma for 1-2 distances of 0.01 and sigma for 1-3 distances of 0.01
3. Uiso/Uaniso restraints and constraints
C1_1 \\sim C2_1 \\sim C3_1 \\sim C4_1 \\sim C5_1 \\sim C6_1 \\sim C7_1 \\sim
C8_1 \\sim C9_1 \\sim C10_1 \\sim C11_1 \\sim C12_1: within 3A with sigma of
0.01 and sigma for terminal atoms of 0.02
Uanis(C1_1) \\sim Ueq, Uanis(C2_1) \\sim Ueq, Uanis(C3_1) \\sim Ueq,
Uanis(C4_1) \\sim Ueq, Uanis(C5_1) \\sim Ueq, Uanis(C6_1) \\sim Ueq,
Uanis(C7_1) \\sim Ueq, Uanis(C8_1) \\sim Ueq, Uanis(C9_1) \\sim Ueq,
Uanis(C10_1) \\sim Ueq, Uanis(C11_1) \\sim Ueq, Uanis(C12_1) \\sim Ueq: with
sigma of 0.02 and sigma for terminal atoms of 0.04
4.a Ternary CH refined with riding coordinates:
 C1(H1), C2(H2), C3(H3), C4(H4), C5(H5), C7(H7), C8(H8), C9(H9), C10(H10),
 C11(H11), C0AA(H0AA), C14(H14), C15(H15), C16(H16), C17(H17), C19(H19),
 C20(H20), C21(H21), C22(H22), C23(H23), C25(H25), C26(H26), C27(H27), C28(H28),
  C29(H29), C31(H31), C32(H32), C33(H33), C34(H34), C35(H35), C37(H37),
 C38(H38), C39(H39), C40(H40), C41(H41)
4.b Secondary CH2 refined with riding coordinates:
 C6(H6A,H6B), C13(H13A,H13B), C24(H24A,H24B), C42(H42A,H42B), C12(H12A,H12B),
 C18(H18A,H18B)
4.c Aromatic/amide H refined with riding coordinates:
 C30(H30)
4.d Fitted hexagon refined as free rotating group:
 C1(C2,C3,C4,C5,C6), C7(C8,C9,C10,C11,C12)
4.e Idealised tetrahedral OH refined as rotating group:
 O9(H9A), O14(H14A), O13(H13), O29(H29A), O2(H2A), O3(H3A), O4(H4A), O7(H7A),
 O8(H8A), O12(H12), O17(H17A), O18(H18), O19(H19A), O22(H22A), O23(H23A),
 O27(H27A), O28(H28A), O32(H32A), O33(H33A), O34(H34A)
;
_platon_squeeze_void_probe_radius 1.20
_olex2_submission_special_instructions 'No special instructions were received'

loop_
_space_group_symop_operation_xyz
'x, y, z'
'-x, y, -z'
'x+1/2, y+1/2, z'
'-x+1/2, y+1/2, -z'

loop_
_atom_site_label
_atom_site_type_symbol
_atom_site_fract_x
_atom_site_fract_y
_atom_site_fract_z
_atom_site_U_iso_or_equiv
_atom_site_adp_type
_atom_site_occupancy
_atom_site_site_symmetry_order
_atom_site_calc_flag
_atom_site_refinement_flags_posn
_atom_site_refinement_flags_adp
_atom_site_refinement_flags_occupancy
C1 C 0.2594(4) -0.0103(3) -0.1813(5) 0.0403(14) Uani 1 1 d . . .
H1 H 0.304279 0.009144 -0.181012 0.048 Uiso 1 1 calc R . .
C2 C 0.2304(5) -0.0453(3) -0.2662(6) 0.0507(17) Uani 1 1 d . . .
H2 H 0.182167 -0.060573 -0.269761 0.061 Uiso 1 1 calc R . .
C3 C 0.2973(5) -0.1229(3) -0.1821(6) 0.0513(17) Uani 1 1 d . . .
H3 H 0.333695 -0.150831 -0.183342 0.062 Uiso 1 1 calc R . .
C4 C 0.3285(4) -0.0892(3) -0.0963(6) 0.0484(16) Uani 1 1 d . . .
H4 H 0.375896 -0.073310 -0.094835 0.058 Uiso 1 1 calc R . .
C5 C 0.2752(4) -0.0435(3) -0.0953(5) 0.0399(14) Uani 1 1 d . . .
H5 H 0.228705 -0.059432 -0.093415 0.048 Uiso 1 1 calc R . .
C6 C 0.2224(8) -0.0144(5) -0.3499(7) 0.079(3) Uani 1 1 d . . .
H6A H 0.191911 0.017534 -0.351874 0.095 Uiso 1 1 calc R . .
H6B H 0.270919 -0.001830 -0.348288 0.095 Uiso 1 1 calc R . .
C7 C 0.2258(4) -0.2071(3) -0.1924(5) 0.0464(16) Uani 1 1 d . . .
H7 H 0.273757 -0.221715 -0.191282 0.056 Uiso 1 1 calc R . .
C8 C 0.1657(5) -0.2215(3) -0.2842(6) 0.0535(18) Uani 1 1 d . . .
H8 H 0.119770 -0.201960 -0.289350 0.064 Uiso 1 1 calc R . .
C9 C 0.1302(4) -0.3008(3) -0.2196(5) 0.0450(15) Uani 1 1 d . . .
H9 H 0.122389 -0.340199 -0.229252 0.054 Uiso 1 1 calc R . .
O9 O 0.0227(3) -0.3280(2) -0.0772(4) 0.0497(11) Uani 1 1 d . . .
H9A H 0.055577 -0.305498 -0.055465 0.075 Uiso 1 1 calc GR . .
C10 C 0.1908(4) -0.2914(3) -0.1283(5) 0.0437(15) Uani 1 1 d . . .
H10 H 0.236169 -0.309076 -0.130284 0.052 Uiso 1 1 calc R . .
C11 C 0.2061(4) -0.2305(3) -0.1139(5) 0.0436(15) Uani 1 1 d . . .
H11 H 0.161230 -0.212329 -0.111193 0.052 Uiso 1 1 calc R . .
C0AA C 0.0005(4) -0.3111(3) -0.2366(5) 0.0462(15) Uani 1 1 d . . .
H0AA H 0.014134 -0.349185 -0.242372 0.055 Uiso 1 1 calc R . .
O44 O 0.5178(9) -0.0876(7) -0.1040(19) 0.188(9) Uani 1 1 d . . .
O43 O 0.4494(10) -0.0862(6) -0.3040(9) 0.134(4) Uani 1 1 d . . .
C14 C -0.0567(5) -0.2925(4) -0.3255(6) 0.0581(19) Uani 1 1 d . . .
H14 H -0.066229 -0.253465 -0.320945 0.070 Uiso 1 1 calc R . .
O14 O -0.2467(5) 0.1250(3) -0.4833(5) 0.079(2) Uani 1 1 d . . .
H14A H -0.257503 0.139973 -0.442485 0.118 Uiso 1 1 calc GR . .
O13 O 0.2562(11) -0.2393(9) -0.3520(12) 0.166(7) Uani 1 1 d . . .
H13 H 0.279450 -0.227244 -0.383461 0.248 Uiso 1 1 calc GR . .
C13 C -0.1971(6) 0.0815(4) -0.4469(6) 0.070(3) Uani 1 1 d . . .
H13A H -0.163957 0.077340 -0.481868 0.083 Uiso 1 1 calc R . .
H13B H -0.225047 0.047872 -0.452310 0.083 Uiso 1 1 calc R . .
C15 C -0.1561(4) -0.3179(3) -0.2722(5) 0.0464(15) Uani 1 1 d . . .
H15 H -0.201034 -0.340260 -0.288094 0.056 Uiso 1 1 calc R . .
C16 C -0.1021(4) -0.3383(3) -0.1842(5) 0.0443(15) Uani 1 1 d . . .
H16 H -0.090802 -0.376496 -0.192695 0.053 Uiso 1 1 calc R . .
C17 C -0.0302(4) -0.3063(3) -0.1585(4) 0.0400(14) Uani 1 1 d . . .
H17 H -0.039916 -0.267845 -0.149124 0.048 Uiso 1 1 calc R . .
C19 C -0.2524(4) -0.2507(3) -0.2822(4) 0.0383(13) Uani 1 1 d . . .
H19 H -0.281394 -0.284523 -0.293309 0.046 Uiso 1 1 calc R . .
C20 C -0.2764(4) -0.2155(3) -0.3663(4) 0.0408(14) Uani 1 1 d . . .
H20 H -0.242967 -0.184039 -0.356160 0.049 Uiso 1 1 calc R . .
C21 C -0.3598(4) -0.1655(3) -0.3101(5) 0.0394(13) Uani 1 1 d . . .
H21 H -0.411603 -0.153642 -0.326909 0.047 Uiso 1 1 calc R . .
C22 C -0.3401(4) -0.2013(3) -0.2258(4) 0.0388(13) Uani 1 1 d . . .
H22 H -0.372688 -0.233262 -0.239986 0.047 Uiso 1 1 calc R . .
C23 C -0.2604(4) -0.2211(3) -0.1998(5) 0.0393(13) Uani 1 1 d . . .
H23 H -0.226544 -0.189790 -0.184085 0.047 Uiso 1 1 calc R . .
C24 C -0.2761(4) -0.2446(3) -0.4519(5) 0.0430(14) Uani 1 1 d . . .
H24A H -0.291276 -0.219636 -0.503068 0.052 Uiso 1 1 calc R . .
H24B H -0.226502 -0.257544 -0.444634 0.052 Uiso 1 1 calc R . .
C25 C -0.3448(4) -0.0670(3) -0.3113(5) 0.0428(15) Uani 1 1 d . . .
H25 H -0.398982 -0.069717 -0.334258 0.051 Uiso 1 1 calc R . .
C26 C -0.3167(5) -0.0418(3) -0.3844(6) 0.0526(18) Uani 1 1 d . . .
H26 H -0.262323 -0.043096 -0.361878 0.063 Uiso 1 1 calc R . .
C27 C -0.3133(4) 0.0476(3) -0.3181(5) 0.0442(15) Uani 1 1 d . . .
H27 H -0.330710 0.085146 -0.333634 0.053 Uiso 1 1 calc R . .
C28 C -0.3441(4) 0.0258(3) -0.2469(6) 0.0464(15) Uani 1 1 d . . .
H28 H -0.398331 0.026430 -0.272449 0.056 Uiso 1 1 calc R . .
C29 C -0.3195(5) -0.0332(3) -0.2245(5) 0.0459(15) Uani 1 1 d . . .
H29 H -0.265235 -0.034452 -0.198549 0.055 Uiso 1 1 calc R . .
O29 O -0.0112(6) -0.3556(4) -0.4166(6) 0.092(2) Uani 1 1 d . . .
H29A H -0.012782 -0.372804 -0.372289 0.139 Uiso 1 1 calc GR . .
C30 C -0.3430(9) -0.0701(4) -0.4718(7) 0.077(3) Uani 1 1 d . . .
H30 H -0.311609 -0.086569 -0.498638 0.092 Uiso 1 1 calc R . .
C31 C -0.1966(4) 0.0971(3) -0.2849(5) 0.0442(15) Uani 1 1 d . . .
H31 H -0.231573 0.127582 -0.303853 0.053 Uiso 1 1 calc R . .
C32 C -0.1529(5) 0.0905(3) -0.3509(5) 0.0495(17) Uani 1 1 d . . .
H32 H -0.118500 0.059785 -0.330220 0.059 Uiso 1 1 calc R . .
C33 C -0.0595(4) 0.1528(3) -0.2595(5) 0.0466(16) Uani 1 1 d . . .
H33 H -0.034646 0.187240 -0.263210 0.056 Uiso 1 1 calc R . .
C34 C -0.0978(4) 0.1588(3) -0.1880(5) 0.0458(15) Uani 1 1 d . . .
H34 H -0.131749 0.189969 -0.204357 0.055 Uiso 1 1 calc R . .
C35 C -0.1429(4) 0.1067(3) -0.1888(5) 0.0427(14) Uani 1 1 d . . .
H35 H -0.109280 0.075447 -0.169864 0.051 Uiso 1 1 calc R . .
C37 C 0.0713(4) 0.1260(3) -0.2156(5) 0.0418(14) Uani 1 1 d . . .
H37 H 0.075918 0.165781 -0.217268 0.050 Uiso 1 1 calc R . .
O37 O -0.500000 -0.1574(3) -0.500000 0.060(2) Uani 1 2 d S T P
O36 O -0.4549(3) -0.2437(2) -0.5864(4) 0.0526(12) Uani 1 1 d . . .
C38 C 0.0944(4) 0.1001(3) -0.2909(5) 0.0425(14) Uani 1 1 d . . .
H38 H 0.082234 0.061107 -0.294466 0.051 Uiso 1 1 calc R . .
O38 O -0.1038(5) 0.3040(4) -0.2940(6) 0.091(2) Uani 1 1 d . . .
C39 C 0.2166(4) 0.0847(3) -0.1871(5) 0.0449(15) Uani 1 1 d . . .
H39 H 0.269140 0.089833 -0.179292 0.054 Uiso 1 1 calc R . .
O39 O -0.1209(6) -0.4312(4) -0.4247(9) 0.111(3) Uani 1 1 d . . .
C40 C 0.1991(4) 0.1131(3) -0.1111(5) 0.0414(14) Uani 1 1 d . . .
H40 H 0.207899 0.152282 -0.115059 0.050 Uiso 1 1 calc R . .
O40 O -0.0542(7) -0.4352(4) 0.1084(10) 0.115(3) Uani 1 1 d . . .
C41 C 0.1176(4) 0.1046(3) -0.1229(5) 0.0414(14) Uani 1 1 d . . .
H41 H 0.107892 0.065517 -0.119238 0.050 Uiso 1 1 calc R . .
O41 O -0.0906(4) 0.2523(4) -0.0244(9) 0.113(4) Uani 1 1 d . . .
C42 C 0.0566(4) 0.1260(4) -0.3828(5) 0.0509(17) Uani 1 1 d . . .
H42A H 0.074907 0.108999 -0.427308 0.061 Uiso 1 1 calc R . .
H42B H 0.003698 0.119308 -0.401065 0.061 Uiso 1 1 calc R . .
O42 O 0.4230(7) 0.0203(5) -0.2539(13) 0.145(6) Uani 1 1 d . . .
O1 O 0.2822(4) -0.0896(3) -0.2607(4) 0.0593(14) Uani 1 1 d . . .
O2 O 0.3406(3) -0.1232(2) -0.0191(4) 0.0541(13) Uani 1 1 d . . .
H2A H 0.358645 -0.152252 -0.027311 0.081 Uiso 1 1 calc GR . .
O3 O 0.3066(3) -0.0098(2) -0.0167(4) 0.0519(12) Uani 1 1 d . . .
H3A H 0.277336 0.014525 -0.016284 0.078 Uiso 1 1 calc GR . .
O4 O 0.1889(7) -0.0466(5) -0.4331(6) 0.103(3) Uani 1 1 d . . .
H4A H 0.147610 -0.057028 -0.435223 0.155 Uiso 1 1 calc GR . .
O5 O 0.2313(3) -0.1492(2) -0.1805(4) 0.0462(11) Uani 1 1 d . . .
O6 O 0.1516(3) -0.2791(2) -0.2901(4) 0.0514(12) Uani 1 1 d . . .
O7 O 0.1718(3) -0.3152(2) -0.0559(4) 0.0530(12) Uani 1 1 d . . .
H7A H 0.165240 -0.348133 -0.064833 0.079 Uiso 1 1 calc GR . .
O8 O 0.2648(3) -0.2210(2) -0.0309(4) 0.0486(11) Uani 1 1 d . . .
H8A H 0.259657 -0.240945 0.008750 0.073 Uiso 1 1 calc GR . .
O10 O 0.0654(3) -0.2773(2) -0.2155(4) 0.0456(11) Uani 1 1 d . . .
O11 O -0.1254(3) -0.3220(3) -0.3423(3) 0.0567(14) Uani 1 1 d . . .
O12 O -0.1342(3) -0.3362(2) -0.1133(3) 0.0441(10) Uani 1 1 d . . .
H12 H -0.153495 -0.306239 -0.113696 0.066 Uiso 1 1 calc GR . .
C12 C 0.1909(6) -0.2064(5) -0.3647(6) 0.071(3) Uani 1 1 d . . .
H12A H 0.152669 -0.215015 -0.421950 0.085 Uiso 1 1 calc R . .
H12B H 0.202585 -0.167832 -0.363807 0.085 Uiso 1 1 calc R . .
O15 O -0.1748(3) -0.2633(2) -0.2593(3) 0.0425(10) Uani 1 1 d . . .
O16 O -0.3494(3) -0.19607(19) -0.3832(3) 0.0383(9) Uani 1 1 d . . .
O17 O -0.3523(3) -0.1727(2) -0.1528(3) 0.0469(11) Uani 1 1 d . . .
H17A H -0.393363 -0.158278 -0.170758 0.070 Uiso 1 1 calc GR . .
O18 O -0.2431(3) -0.2578(2) -0.1257(3) 0.0454(11) Uani 1 1 d . . .
H18 H -0.248884 -0.242494 -0.081842 0.068 Uiso 1 1 calc GR . .
C18 C -0.0325(6) -0.3018(6) -0.4105(7) 0.079(3) Uani 1 1 d . . .
H18A H -0.073475 -0.292623 -0.464873 0.094 Uiso 1 1 calc R . .
H18B H 0.008493 -0.277685 -0.407166 0.094 Uiso 1 1 calc R . .
O19 O -0.3268(3) -0.2900(2) -0.4683(3) 0.0499(12) Uani 1 1 d . . .
H19A H -0.310228 -0.315596 -0.489512 0.075 Uiso 1 1 calc GR . .
O20 O -0.3127(3) -0.11981(18) -0.2877(3) 0.0391(10) Uani 1 1 d . . .
O21 O -0.3390(3) 0.0143(2) -0.3981(4) 0.0515(12) Uani 1 1 d . . .
O22 O -0.3217(3) 0.0600(2) -0.1688(4) 0.0524(12) Uani 1 1 d . . .
H22A H -0.349743 0.055534 -0.139590 0.079 Uiso 1 1 calc GR . .
O23 O -0.3504(4) -0.0549(2) -0.1605(4) 0.0557(13) Uani 1 1 d . . .
H23A H -0.386025 -0.074289 -0.186950 0.084 Uiso 1 1 calc GR . .
O24 O -0.4123(8) -0.0697(5) -0.5069(7) 0.112(4) Uani 1 1 d . . .
O25 O -0.2354(3) 0.04751(19) -0.2821(4) 0.0456(11) Uani 1 1 d . . .
O26 O -0.1094(3) 0.1403(2) -0.3457(4) 0.0521(13) Uani 1 1 d . . .
O27 O -0.0459(3) 0.1682(2) -0.1035(4) 0.0523(12) Uani 1 1 d . . .
H27A H -0.052114 0.198754 -0.085924 0.078 Uiso 1 1 calc GR . .
O28 O -0.1837(3) 0.1129(2) -0.1280(4) 0.0486(11) Uani 1 1 d . . .
H28A H -0.155478 0.121899 -0.077753 0.073 Uiso 1 1 calc GR . .
O30 O -0.0049(3) 0.11114(19) -0.2298(3) 0.0414(10) Uani 1 1 d . . .
O31 O 0.1727(3) 0.1063(2) -0.2721(4) 0.0469(11) Uani 1 1 d . . .
O32 O 0.2459(3) 0.0940(2) -0.0262(3) 0.0478(11) Uani 1 1 d . . .
H32A H 0.222484 0.092251 0.009153 0.072 Uiso 1 1 calc GR . .
O33 O 0.1001(3) 0.1329(2) -0.0528(4) 0.0520(12) Uani 1 1 d . . .
H33A H 0.055537 0.139520 -0.069750 0.078 Uiso 1 1 calc GR . .
O34 O 0.0694(3) 0.1829(2) -0.3817(4) 0.0542(13) Uani 1 1 d . . .
H34A H 0.029919 0.198752 -0.405445 0.081 Uiso 1 1 calc GR . .
O35 O 0.2022(3) 0.02829(19) -0.1815(3) 0.0415(10) Uani 1 1 d . . .
C1_1 C 0.086(2) -0.028(2) 0.092(4) 0.304(13) Uani 1 1 d . U .
C2_1 C 0.107(3) -0.0185(17) 0.016(4) 0.303(13) Uani 1 1 d G U .
C3_1 C 0.133(2) -0.061(3) -0.024(2) 0.305(13) Uani 1 1 d G U .
C4_1 C 0.138(2) -0.113(2) 0.011(4) 0.303(13) Uani 1 1 d G U .
C5_1 C 0.117(3) -0.1233(17) 0.087(4) 0.305(13) Uani 1 1 d G U .
C6_1 C 0.091(2) -0.081(3) 0.128(2) 0.307(13) Uani 1 1 d G U .
C7_1 C 0.0266(16) -0.0507(13) -0.263(2) 0.227(8) Uani 1 1 d . U .
C8_1 C 0.0365(14) -0.1064(15) -0.2457(18) 0.229(8) Uani 1 1 d G U .
C9_1 C -0.024(2) -0.1415(10) -0.273(2) 0.227(8) Uani 1 1 d G U .
C10_1 C -0.0945(16) -0.1209(14) -0.319(2) 0.226(8) Uani 1 1 d G U .
C11_1 C -0.1044(14) -0.0652(16) -0.336(2) 0.229(8) Uani 1 1 d G U .
C12_1 C -0.044(2) -0.0302(10) -0.308(2) 0.227(8) Uani 1 1 d G U .

loop_
_atom_site_aniso_label
_atom_site_aniso_U_11
_atom_site_aniso_U_22
_atom_site_aniso_U_33
_atom_site_aniso_U_23
_atom_site_aniso_U_13
_atom_site_aniso_U_12
C1 0.045(3) 0.033(3) 0.044(4) 0.002(3) 0.016(3) 0.002(3)
C2 0.062(4) 0.041(4) 0.052(4) -0.010(3) 0.023(4) -0.002(3)
C3 0.051(4) 0.047(4) 0.062(4) -0.004(3) 0.027(3) 0.009(3)
C4 0.046(4) 0.042(4) 0.058(4) 0.000(3) 0.017(3) 0.003(3)
C5 0.050(4) 0.028(3) 0.045(3) -0.001(3) 0.021(3) -0.002(3)
C6 0.113(9) 0.074(7) 0.055(5) -0.009(5) 0.034(6) -0.005(6)
C7 0.044(3) 0.045(4) 0.049(4) -0.014(3) 0.014(3) 0.012(3)
C8 0.059(4) 0.049(4) 0.055(4) -0.008(3) 0.023(4) -0.001(3)
C9 0.051(4) 0.040(4) 0.043(4) -0.008(3) 0.015(3) 0.005(3)
O9 0.049(3) 0.048(3) 0.043(3) 0.004(2) 0.004(2) -0.002(2)
C10 0.052(4) 0.034(3) 0.041(3) -0.001(3) 0.010(3) 0.014(3)
C11 0.047(4) 0.037(4) 0.045(4) -0.007(3) 0.014(3) 0.010(3)
C0AA 0.048(4) 0.049(4) 0.036(3) 0.000(3) 0.006(3) 0.008(3)
O44 0.108(9) 0.139(12) 0.34(3) -0.070(15) 0.112(13) -0.011(8)
O43 0.174(12) 0.106(9) 0.119(9) 0.003(7) 0.046(9) 0.015(8)
C14 0.052(4) 0.071(5) 0.043(4) 0.015(4) 0.006(3) 0.008(4)
O14 0.080(4) 0.069(4) 0.068(4) 0.015(3) 0.000(3) -0.019(4)
O13 0.171(14) 0.207(18) 0.153(13) -0.038(12) 0.099(12) -0.031(13)
C13 0.082(6) 0.070(6) 0.046(4) 0.008(4) 0.007(4) -0.035(5)
C15 0.051(4) 0.040(4) 0.043(3) -0.011(3) 0.008(3) 0.001(3)
C16 0.049(4) 0.037(3) 0.042(3) -0.001(3) 0.009(3) -0.001(3)
C17 0.049(3) 0.035(3) 0.030(3) 0.004(2) 0.005(3) 0.005(3)
C19 0.044(3) 0.033(3) 0.034(3) -0.004(2) 0.007(2) -0.004(2)
C20 0.045(3) 0.038(3) 0.035(3) -0.002(3) 0.007(3) -0.006(3)
C21 0.046(3) 0.034(3) 0.035(3) -0.002(2) 0.009(3) -0.007(3)
C22 0.049(3) 0.029(3) 0.037(3) -0.003(2) 0.013(3) -0.010(3)
C23 0.049(3) 0.030(3) 0.034(3) 0.000(2) 0.007(3) -0.003(2)
C24 0.046(4) 0.046(4) 0.033(3) 0.003(3) 0.008(3) 0.004(3)
C25 0.049(4) 0.031(3) 0.047(4) 0.007(3) 0.013(3) 0.002(3)
C26 0.060(4) 0.036(4) 0.068(5) 0.017(3) 0.029(4) 0.001(3)
C27 0.053(4) 0.027(3) 0.052(4) 0.008(3) 0.016(3) -0.001(3)
C28 0.048(4) 0.029(3) 0.064(4) 0.004(3) 0.022(3) 0.004(3)
C29 0.063(4) 0.028(3) 0.051(4) 0.002(3) 0.023(3) -0.005(3)
O29 0.113(6) 0.100(6) 0.065(5) 0.001(4) 0.031(5) 0.012(5)
C30 0.130(11) 0.046(5) 0.063(6) 0.007(4) 0.044(7) -0.004(5)
C31 0.053(4) 0.029(3) 0.044(4) 0.013(3) 0.007(3) -0.005(3)
C32 0.064(4) 0.037(4) 0.046(4) 0.008(3) 0.017(3) -0.017(3)
C33 0.056(4) 0.028(3) 0.046(4) 0.010(3) 0.004(3) -0.012(3)
C34 0.051(4) 0.030(3) 0.051(4) 0.012(3) 0.011(3) 0.002(3)
C35 0.047(3) 0.035(3) 0.046(4) 0.012(3) 0.015(3) 0.003(3)
C37 0.051(4) 0.031(3) 0.040(3) 0.001(3) 0.011(3) -0.009(3)
O37 0.052(4) 0.044(4) 0.069(5) 0.000 0.000(4) 0.000
O36 0.054(3) 0.048(3) 0.053(3) -0.001(2) 0.013(2) -0.006(2)
C38 0.054(4) 0.028(3) 0.042(3) 0.001(3) 0.012(3) -0.004(3)
O38 0.090(5) 0.097(6) 0.088(5) -0.001(5) 0.034(4) 0.026(5)
C39 0.054(4) 0.030(3) 0.048(4) 0.009(3) 0.012(3) -0.003(3)
O39 0.097(6) 0.087(6) 0.130(8) -0.036(6) 0.011(6) 0.015(5)
C40 0.053(4) 0.024(3) 0.041(3) 0.005(2) 0.006(3) -0.004(2)
O40 0.108(7) 0.079(6) 0.166(11) -0.010(6) 0.057(7) -0.007(5)
C41 0.055(4) 0.031(3) 0.035(3) -0.003(2) 0.012(3) -0.010(3)
O41 0.060(4) 0.081(6) 0.168(9) -0.049(6) -0.002(5) 0.010(4)
C42 0.050(4) 0.055(4) 0.040(4) 0.004(3) 0.004(3) -0.002(3)
O42 0.104(8) 0.076(6) 0.236(17) -0.026(8) 0.032(9) -0.007(5)
O1 0.072(3) 0.058(3) 0.062(3) -0.007(3) 0.041(3) 0.008(3)
O2 0.056(3) 0.033(3) 0.069(4) 0.002(2) 0.014(3) 0.006(2)
O3 0.061(3) 0.039(3) 0.048(3) 0.001(2) 0.009(2) -0.002(2)
O4 0.134(8) 0.104(7) 0.069(5) -0.011(5) 0.029(5) -0.004(6)
O5 0.045(2) 0.038(2) 0.063(3) -0.004(2) 0.026(2) 0.008(2)
O6 0.055(3) 0.053(3) 0.043(3) -0.010(2) 0.012(2) 0.002(2)
O7 0.067(3) 0.039(3) 0.046(3) 0.003(2) 0.010(2) 0.007(2)
O8 0.056(3) 0.044(3) 0.044(3) -0.001(2) 0.014(2) -0.005(2)
O10 0.048(3) 0.038(2) 0.050(3) 0.004(2) 0.014(2) 0.010(2)
O11 0.057(3) 0.071(4) 0.036(2) -0.004(2) 0.007(2) 0.010(3)
O12 0.048(3) 0.038(2) 0.044(2) 0.003(2) 0.012(2) 0.0022(19)
C12 0.070(5) 0.096(8) 0.043(4) -0.012(4) 0.014(4) -0.019(5)
O15 0.043(2) 0.041(3) 0.035(2) -0.0013(19) 0.0017(18) -0.0024(19)
O16 0.045(2) 0.034(2) 0.032(2) -0.0015(18) 0.0062(18) -0.0040(18)
O17 0.063(3) 0.039(3) 0.037(2) -0.0012(19) 0.015(2) 0.000(2)
O18 0.067(3) 0.033(2) 0.034(2) 0.0006(18) 0.013(2) 0.005(2)
C18 0.068(6) 0.111(9) 0.047(5) 0.019(5) 0.007(4) 0.006(6)
O19 0.069(3) 0.035(2) 0.037(2) -0.007(2) 0.007(2) 0.008(2)
O20 0.041(2) 0.023(2) 0.046(2) 0.0015(18) 0.0047(19) -0.0053(17)
O21 0.060(3) 0.037(3) 0.053(3) 0.008(2) 0.013(2) -0.004(2)
O22 0.063(3) 0.031(2) 0.069(3) -0.003(2) 0.030(3) -0.003(2)
O23 0.083(4) 0.038(3) 0.056(3) 0.003(2) 0.036(3) -0.010(2)
O24 0.146(10) 0.114(8) 0.091(6) -0.020(5) 0.059(7) -0.054(7)
O25 0.049(3) 0.027(2) 0.057(3) 0.013(2) 0.012(2) -0.0045(19)
O26 0.051(3) 0.048(3) 0.047(3) 0.015(2) 0.003(2) -0.018(2)
O27 0.048(3) 0.052(3) 0.048(3) -0.002(2) 0.003(2) 0.005(2)
O28 0.047(3) 0.047(3) 0.050(3) 0.000(2) 0.013(2) 0.005(2)
O30 0.049(3) 0.031(2) 0.041(2) 0.0050(18) 0.012(2) -0.0066(18)
O31 0.053(3) 0.039(3) 0.044(3) 0.008(2) 0.011(2) 0.001(2)
O32 0.052(3) 0.040(3) 0.043(3) -0.001(2) 0.006(2) -0.001(2)
O33 0.051(3) 0.055(3) 0.044(3) -0.006(2) 0.009(2) 0.004(2)
O34 0.051(3) 0.051(3) 0.053(3) 0.017(2) 0.008(2) 0.005(2)
O35 0.046(2) 0.030(2) 0.049(3) 0.0010(19) 0.016(2) -0.0033(18)
C1_1 0.309(16) 0.302(17) 0.302(16) 0.012(12) 0.104(12) -0.007(12)
C2_1 0.308(16) 0.302(17) 0.303(17) 0.011(12) 0.107(12) -0.005(12)
C3_1 0.309(16) 0.303(17) 0.305(16) 0.011(12) 0.105(12) -0.003(12)
C4_1 0.307(16) 0.302(17) 0.301(16) 0.013(12) 0.106(12) -0.004(12)
C5_1 0.308(16) 0.304(17) 0.305(16) 0.012(12) 0.104(12) -0.003(12)
C6_1 0.311(16) 0.304(17) 0.305(16) 0.011(12) 0.102(12) -0.004(12)
C7_1 0.208(12) 0.217(13) 0.257(12) -0.002(11) 0.079(11) 0.000(10)
C8_1 0.210(12) 0.217(13) 0.258(12) -0.003(11) 0.077(11) 0.001(10)
C9_1 0.207(12) 0.216(13) 0.259(12) -0.003(11) 0.079(11) 0.001(10)
C10_1 0.207(12) 0.217(13) 0.258(12) -0.001(11) 0.081(11) -0.002(10)
C11_1 0.208(12) 0.218(13) 0.260(13) -0.004(11) 0.078(11) 0.001(10)
C12_1 0.207(12) 0.214(13) 0.259(12) -0.003(11) 0.077(11) 0.002(10)

loop_
_atom_type_symbol
_atom_type_description
_atom_type_scat_dispersion_real
_atom_type_scat_dispersion_imag
_atom_type_scat_source
C C 0.0180 0.0090 'International Tables Vol C Tables 4.2.6.8 and 6.1.1.4'
H H 0.0000 0.0000 'International Tables Vol C Tables 4.2.6.8 and 6.1.1.4'
Cl Cl 0.3639 0.7018 'International Tables Vol C Tables 4.2.6.8 and 6.1.1.4'
F F 0.0730 0.0530 'International Tables Vol C Tables 4.2.6.8 and 6.1.1.4'
N N 0.0310 0.0180 'International Tables Vol C Tables 4.2.6.8 and 6.1.1.4'
O O 0.0490 0.0320 'International Tables Vol C Tables 4.2.6.8 and 6.1.1.4'

loop_
_geom_angle_atom_site_label_1
_geom_angle_atom_site_label_2
_geom_angle_atom_site_label_3
_geom_angle
C5 C1 C2 112.2(6)
O35 C1 C2 108.1(6)
O35 C1 C5 106.2(5)
C6 C2 C1 112.6(7)
O1 C2 C1 109.1(7)
O1 C2 C6 107.6(7)
O1 C3 C4 110.9(7)
O1 C3 O5 110.4(7)
O5 C3 C4 108.7(6)
C3 C4 C5 110.1(6)
O2 C4 C3 109.7(6)
O2 C4 C5 110.0(6)
C1 C5 C4 108.8(6)
O3 C5 C1 110.7(5)
O3 C5 C4 110.0(6)
O4 C6 C2 113.2(10)
C11 C7 C8 110.8(6)
O5 C7 C8 110.2(6)
O5 C7 C11 107.4(5)
O6 C8 C7 110.5(7)
O6 C8 C12 106.7(7)
C12 C8 C7 111.4(7)
O6 C9 C10 110.3(6)
O10 C9 C10 107.8(5)
O10 C9 O6 112.3(6)
C11 C10 C9 109.6(6)
O7 C10 C9 111.4(6)
O7 C10 C11 111.9(6)
C7 C11 C10 109.9(6)
O8 C11 C7 110.0(6)
O8 C11 C10 110.4(6)
C14 C0AA C17 110.8(6)
O10 C0AA C14 109.8(7)
O10 C0AA C17 107.8(6)
C0AA C14 C18 113.9(7)
O11 C14 C0AA 110.4(7)
O11 C14 C18 106.4(8)
O14 C13 C32 112.1(9)
O11 C15 C16 110.5(6)
O11 C15 O15 111.7(6)
O15 C15 C16 108.2(6)
C15 C16 C17 110.9(6)
O12 C16 C15 110.7(6)
O12 C16 C17 111.2(6)
O9 C17 C0AA 109.4(6)
O9 C17 C16 110.6(5)
C16 C17 C0AA 107.8(6)
C20 C19 C23 112.0(6)
O15 C19 C20 109.2(5)
O15 C19 C23 106.1(5)
C19 C20 C24 114.1(6)
O16 C20 C19 110.5(6)
O16 C20 C24 106.7(5)
O16 C21 C22 109.1(5)
O20 C21 C22 106.8(5)
O20 C21 O16 111.5(5)
C23 C22 C21 110.7(5)
O17 C22 C21 110.6(5)
O17 C22 C23 111.2(5)
C22 C23 C19 107.5(5)
O18 C23 C19 109.0(5)
O18 C23 C22 111.2(6)
O19 C24 C20 108.5(5)
C29 C25 C26 110.8(6)
O20 C25 C26 109.2(6)
O20 C25 C29 106.3(6)
C30 C26 C25 113.9(7)
O21 C26 C25 109.5(6)
O21 C26 C30 108.7(7)
O21 C27 C28 109.4(6)
O25 C27 C28 108.9(6)
O25 C27 O21 110.9(6)
C27 C28 C29 109.7(6)
O22 C28 C27 109.9(6)
O22 C28 C29 112.3(6)
C28 C29 C25 109.2(6)
O23 C29 C25 109.8(6)
O23 C29 C28 110.3(6)
O24 C30 C26 112.8(11)
C35 C31 C32 109.8(6)
O25 C31 C32 109.5(6)
O25 C31 C35 106.6(5)
C13 C32 C31 116.3(8)
O26 C32 C13 107.7(6)
O26 C32 C31 107.5(6)
O26 C33 C34 112.5(6)
O26 C33 O30 110.4(6)
O30 C33 C34 107.9(5)
C33 C34 C35 108.6(6)
O27 C34 C33 110.3(6)
O27 C34 C35 111.6(6)
C31 C35 C34 109.0(5)
O28 C35 C31 109.5(6)
O28 C35 C34 109.7(6)
C41 C37 C38 111.5(6)
O30 C37 C38 108.3(5)
O30 C37 C41 107.3(5)
C42 C38 C37 112.9(6)
O31 C38 C37 110.5(6)
O31 C38 C42 106.5(6)
O31 C39 C40 110.4(6)
O31 C39 O35 110.9(6)
O35 C39 C40 107.7(5)
C39 C40 C41 109.2(6)
O32 C40 C39 110.5(6)
O32 C40 C41 111.8(6)
C37 C41 C40 108.4(5)
O33 C41 C37 110.7(6)
O33 C41 C40 109.5(6)
O34 C42 C38 112.1(6)
C3 O1 C2 114.7(5)
C3 O5 C7 118.2(5)
C9 O6 C8 114.8(6)
C9 O10 C0AA 117.9(6)
C15 O11 C14 114.4(6)
O13 C12 C8 104.3(11)
C15 O15 C19 117.1(5)
C20 O16 C21 114.7(5)
O29 C18 C14 112.0(9)
C21 O20 C25 118.2(5)
C26 O21 C27 114.6(6)
C27 O25 C31 118.5(5)
C33 O26 C32 115.3(5)
C33 O30 C37 117.6(5)
C39 O31 C38 113.8(5)
C39 O35 C1 118.4(5)
C2_1 C1_1 C6_1 120.0
C3_1 C2_1 C1_1 120.0
C2_1 C3_1 C4_1 120.0
C3_1 C4_1 C5_1 120.0
C6_1 C5_1 C4_1 120.0
C5_1 C6_1 C1_1 120.0
C8_1 C7_1 C12_1 120.0
C7_1 C8_1 C9_1 120.0
C10_1 C9_1 C8_1 120.0
C9_1 C10_1 C11_1 120.0
C12_1 C11_1 C10_1 120.0
C11_1 C12_1 C7_1 120.0

loop_
_geom_bond_atom_site_label_1
_geom_bond_atom_site_label_2
_geom_bond_distance
C1 C2 1.518(10)
C1 C5 1.512(10)
C1 O35 1.446(8)
C2 C6 1.474(14)
C2 O1 1.452(10)
C3 C4 1.515(11)
C3 O1 1.422(11)
C3 O5 1.425(10)
C4 C5 1.518(10)
C4 O2 1.419(10)
C5 O3 1.435(9)
C6 O4 1.470(15)
C7 C8 1.550(11)
C7 C11 1.510(11)
C7 O5 1.429(9)
C8 O6 1.433(10)
C8 C12 1.535(13)
C9 C10 1.525(10)
C9 O6 1.402(10)
C9 O10 1.388(9)
O9 C17 1.436(8)
C10 C11 1.523(10)
C10 O7 1.423(10)
C11 O8 1.423(9)
C0AA C14 1.523(10)
C0AA C17 1.525(10)
C0AA O10 1.435(10)
C14 O11 1.445(12)
C14 C18 1.560(14)
O14 C13 1.414(15)
O13 C12 1.44(2)
C13 C32 1.471(12)
C15 C16 1.503(10)
C15 O11 1.408(10)
C15 O15 1.415(9)
C16 C17 1.514(10)
C16 O12 1.435(9)
C19 C20 1.508(9)
C19 C23 1.530(9)
C19 O15 1.439(9)
C20 C24 1.518(10)
C20 O16 1.414(9)
C21 C22 1.520(9)
C21 O16 1.433(8)
C21 O20 1.405(8)
C22 C23 1.520(10)
C22 O17 1.422(8)
C23 O18 1.414(8)
C24 O19 1.442(9)
C25 C26 1.543(10)
C25 C29 1.524(10)
C25 O20 1.426(8)
C26 C30 1.463(15)
C26 O21 1.434(9)
C27 C28 1.519(10)
C27 O21 1.435(10)
C27 O25 1.406(9)
C28 C29 1.523(9)
C28 O22 1.423(10)
C29 O23 1.423(9)
O29 C18 1.392(17)
C30 O24 1.254(19)
C31 C32 1.538(11)
C31 C35 1.527(10)
C31 O25 1.432(8)
C32 O26 1.463(8)
C33 C34 1.533(11)
C33 O26 1.400(9)
C33 O30 1.422(9)
C34 C35 1.539(9)
C34 O27 1.380(10)
C35 O28 1.425(9)
C37 C38 1.525(10)
C37 C41 1.515(10)
C37 O30 1.447(8)
C38 C42 1.513(10)
C38 O31 1.435(9)
C39 C40 1.506(11)
C39 O31 1.415(9)
C39 O35 1.416(8)
C40 C41 1.523(10)
C40 O32 1.409(9)
C41 O33 1.427(9)
C42 O34 1.413(11)
C1_1 C2_1 1.3900
C1_1 C6_1 1.3900
C2_1 C3_1 1.3900
C3_1 C4_1 1.3900
C4_1 C5_1 1.3900
C5_1 C6_1 1.3900
C7_1 C8_1 1.3900
C7_1 C12_1 1.3900
C8_1 C9_1 1.3900
C9_1 C10_1 1.3900
C10_1 C11_1 1.3900
C11_1 C12_1 1.3900

loop_
_platon_squeeze_void_nr
_platon_squeeze_void_average_x
_platon_squeeze_void_average_y
_platon_squeeze_void_average_z
_platon_squeeze_void_volume
_platon_squeeze_void_count_electrons
_platon_squeeze_void_content
1 0.000 0.067 0.000 9 2 ' '
2 0.000 0.524 0.000 38 12 ' '
3 0.000 0.798 0.000 35 5 ' '
4 0.500 0.298 0.000 35 5 ' '
5 0.500 0.024 0.000 38 12 ' '
6 0.500 0.567 0.000 9 2 ' '
7 0.471 0.756 0.169 13 4 ' '
8 0.971 0.256 0.169 13 4 ' '
9 0.500 0.019 0.500 30 5 ' '
10 1.000 0.519 0.500 30 5 ' '
11 0.500 0.428 0.500 119 28 ' '
12 1.000 -0.072 0.500 119 28 ' '
13 0.029 0.256 0.831 13 4 ' '
14 0.529 0.756 0.831 13 4 ' '
